data_2012249
loop_
_publ_author_name
'Krishnakumar, R. V.'
'Nandhini, M. Subha'
'Natarajan, S.'
'Sivakumar, K.'
'Varghese, Babu'

_publ_section_title
;
 Glycine sodium nitrate
;
_journal_issue 10
_journal_name_full 'Acta Crystallographica Section C'
_journal_page_first 1149
_journal_page_last 1150
_journal_paper_doi 10.1107/S0108270101011520
_journal_volume 57
_journal_year 2001
_chemical_formula_iupac '[Na N O3] , C2 H5 N O2'
_chemical_formula_moiety 'C2 H5 N O2 , Na N O3'
_chemical_formula_sum 'C2 H5 N2 Na O5'
_chemical_formula_weight 160.07
_chemical_name_systematic
;
Glycine sodium nitrate
;
_space_group_IT_number 9
_symmetry_cell_setting monoclinic
_symmetry_space_group_name_Hall 'C -2yc'
_symmetry_space_group_name_H-M 'C 1 c 1'
_cell_angle_alpha 90
_cell_angle_beta 119.10(3)
_cell_angle_gamma 90
_cell_formula_units_Z 4
_cell_length_a 14.329(3)
_cell_length_b 5.2662(11)
_cell_length_c 9.1129(18)
_cell_measurement_reflns_used 25
_cell_measurement_temperature 293(2)
_cell_measurement_theta_max 16
_cell_measurement_theta_min 7
_cell_volume 600.9(3)
_computing_cell_refinement 'CAD-4 Software'
_computing_data_collection 'CAD-4 Software (Enraf-Nonius, 1989)'
_computing_data_reduction 'CAD-4 Software'
_computing_molecular_graphics 'PLATON (Spek, 1999)'
_computing_publication_material SHELXL97
_computing_structure_refinement 'SHELXL97 (Sheldrick, 1997)'
_computing_structure_solution 'SHELXS93 (Sheldrick, 1990)'
_diffrn_ambient_temperature 293(2)
_diffrn_measured_fraction_theta_full 1.000
_diffrn_measured_fraction_theta_max 1.000
_diffrn_measurement_device_type 'Enraf-Nonius CAD4'
_diffrn_measurement_method \w/2\q
_diffrn_radiation_monochromator graphite
_diffrn_radiation_source 'fine-focus sealed tube'
_diffrn_radiation_type MoK\a
_diffrn_radiation_wavelength .71073
_diffrn_reflns_av_R_equivalents .017
_diffrn_reflns_av_sigmaI/netI .013
_diffrn_reflns_limit_h_max 5
_diffrn_reflns_limit_h_min -16
_diffrn_reflns_limit_k_max 6
_diffrn_reflns_limit_k_min -5
_diffrn_reflns_limit_l_max 10
_diffrn_reflns_limit_l_min -9
_diffrn_reflns_number 1077
_diffrn_reflns_theta_full 24.94
_diffrn_reflns_theta_max 24.95
_diffrn_reflns_theta_min 3.25
_diffrn_standards_decay_% <2
_diffrn_standards_interval_time 60
_diffrn_standards_number 2
_exptl_absorpt_coefficient_mu .229
_exptl_absorpt_correction_type none
_exptl_crystal_colour colourless
_exptl_crystal_density_diffrn 1.769
_exptl_crystal_density_meas 1.76
_exptl_crystal_density_method flotation
_exptl_crystal_description plate
_exptl_crystal_F_000 328
_exptl_crystal_size_max .32
_exptl_crystal_size_mid .21
_exptl_crystal_size_min .18
_refine_diff_density_max .26
_refine_diff_density_min -.28
_refine_ls_extinction_coef .020(4)
_refine_ls_extinction_method 'SHELXL97 (Sheldrick, 1997)'
_refine_ls_goodness_of_fit_ref 1.071
_refine_ls_hydrogen_treatment constr
_refine_ls_matrix_type full
_refine_ls_number_parameters 92
_refine_ls_number_reflns 531
_refine_ls_number_restraints 2
_refine_ls_restrained_S_all 1.069
_refine_ls_R_factor_all .029
_refine_ls_R_factor_gt .029
_refine_ls_shift/su_max <0.001
_refine_ls_shift/su_mean .000
_refine_ls_structure_factor_coef Fsqd
_refine_ls_weighting_details 'calc w = 1/[\s^2^(Fo^2^)+(0.0597P)^2^+0.1988P] where P=(Fo^2^+2Fc^2^)/3'
_refine_ls_weighting_scheme calc
_refine_ls_wR_factor_ref .078
_reflns_number_gt 523
_reflns_number_total 531
_reflns_threshold_expression I>2\s(I)
_cod_data_source_file fg1628.cif
_cod_data_source_block I
_cod_depositor_comments
;
The following automatic conversions were performed:
'_symmetry_cell_setting' value 'Monoclinic' changed to 'monoclinic'
according to '/home/saulius/struct/CIF-dictionaries/cif_core.dic'
dictionary named 'cif_core.dic' version 2.4.1 from 2010-06-29.

Automatic conversion script
Id: cif_fix_enum 1527 2010-12-29 10:47:43Z saulius 

The following automatic conversions were performed:

'_symmetry_cell_setting' value 'Monoclinic' changed to 'monoclinic'
according to /home/saulius/struct/CIF-dictionaries/cif_core.dic
dictionary named 'cif_core.dic' version 2.4.1 from 2010-06-29.

Automatic conversion script
Id: cif_fix_values 1715 2011-07-08 13:25:40Z adriana 
;
_cod_original_cell_volume 600.9(2)
_cod_original_sg_symbol_H-M 'C c'
_cod_database_code 2012249
_cod_database_fobs_code 2012249

loop_
_symmetry_equiv_pos_as_xyz
'x, y, z'
'x, -y, z+1/2'
'x+1/2, y+1/2, z'
'x+1/2, -y+1/2, z+1/2'

loop_
_atom_site_label
_atom_site_fract_x
_atom_site_fract_y
_atom_site_fract_z
_atom_site_U_iso_or_equiv
_atom_site_adp_type
_atom_site_calc_flag
_atom_site_refinement_flags
_atom_site_occupancy
_atom_site_disorder_assembly
_atom_site_disorder_group
_atom_site_type_symbol
Na1 .02620(10) .7440(2) .34703(14) .0350(4) Uani d . 1 . . Na
O1 .21304(19) .6855(4) .4361(3) .0443(6) Uani d . 1 . . O
O2 .34212(17) .7003(5) .7013(3) .0395(6) Uani d . 1 . . O
O3 .0158(3) .4537(5) .5714(3) .0587(7) Uani d . 1 . . O
O4 .0420(2) .2460(5) .3923(3) .0479(7) Uani d . 1 . . O
O5 .0408(2) .0492(5) .5980(3) .0523(7) Uani d . 1 . . O
N1 .24303(19) .1973(5) .3921(3) .0311(6) Uani d . 1 . . N
H1A .2575 .0325 .3947 .047 Uiso calc R 1 . . H
H1B .2590 .2758 .3207 .047 Uiso calc R 1 . . H
H1C .1739 .2176 .3586 .047 Uiso calc R 1 . . H
N2 .0333(2) .2482(4) .5213(3) .0295(6) Uani d . 1 . . N
C1 .2859(2) .5888(5) .5655(4) .0279(5) Uani d . 1 . . C
C2 .3073(2) .3068(6) .5620(4) .0348(7) Uani d . 1 . . C
H2A .3825 .2813 .5988 .042 Uiso calc R 1 . . H
H2B .2906 .2185 .6398 .042 Uiso calc R 1 . . H

loop_
_atom_site_aniso_label
_atom_site_aniso_U_11
_atom_site_aniso_U_22
_atom_site_aniso_U_33
_atom_site_aniso_U_12
_atom_site_aniso_U_13
_atom_site_aniso_U_23
Na1 .0296(6) .0342(8) .0378(7) .0027(4) .0138(5) .0032(5)
O1 .0341(11) .0235(9) .0528(14) .0020(10) .0035(10) .0012(10)
O2 .0347(12) .0390(11) .0446(13) -.0061(9) .0191(11) -.0153(10)
O3 .087(2) .0381(12) .0571(14) .0179(14) .0401(15) -.0030(12)
O4 .0459(14) .068(2) .0383(13) -.0073(10) .0274(12) -.0057(9)
O5 .0681(16) .0323(11) .0491(13) -.0029(12) .0226(12) .0128(11)
N1 .0336(12) .0218(9) .0398(14) -.0017(9) .0194(11) -.0047(10)
N2 .0330(13) .0261(13) .0293(11) .0010(10) .0150(10) .0005(8)
C1 .0259(11) .0224(12) .0375(12) -.0026(11) .0171(10) -.0026(12)
C2 .0378(16) .0223(12) .0349(15) -.0007(12) .0104(13) -.0011(13)

loop_
_atom_type_symbol
_atom_type_description
_atom_type_scat_dispersion_real
_atom_type_scat_dispersion_imag
_atom_type_scat_source
C C .0033 .0016 'International Tables Vol C Tables 4.2.6.8 and 6.1.1.4'
H H .0000 .0000 'International Tables Vol C Tables 4.2.6.8 and 6.1.1.4'
N N .0061 .0033 'International Tables Vol C Tables 4.2.6.8 and 6.1.1.4'
O O .0106 .0060 'International Tables Vol C Tables 4.2.6.8 and 6.1.1.4'
Na Na .0362 .0249 'International Tables Vol C Tables 4.2.6.8 and 6.1.1.4'

loop_
_geom_angle_atom_site_label_1
_geom_angle_atom_site_label_2
_geom_angle_atom_site_label_3
_geom_angle_site_symmetry_1
_geom_angle_site_symmetry_3
_geom_angle
O2 Na1 O1 4_464 . 167.14(12)
O2 Na1 O3 4_464 . 92.30(10)
O1 Na1 O3 . . 97.96(11)
O2 Na1 O5 4_464 2_564 89.94(10)
O1 Na1 O5 . 2_564 78.52(10)
O3 Na1 O5 . 2_564 168.82(10)
O2 Na1 O4 4_464 . 101.61(9)
O1 Na1 O4 . . 79.88(8)
O3 Na1 O4 . . 48.10(8)
O5 Na1 O4 2_564 . 120.73(8)
O2 Na1 O3 4_464 2_564 89.02(12)
O1 Na1 O3 . 2_564 79.09(11)
O3 Na1 O3 . 2_564 120.81(5)
O5 Na1 O3 2_564 2_564 48.25(9)
O4 Na1 O3 . 2_564 73.74(8)
O2 Na1 O4 4_464 1_565 87.16(9)
O1 Na1 O4 . 1_565 94.46(8)
O3 Na1 O4 . 1_565 119.41(8)
O5 Na1 O4 2_564 1_565 71.63(8)
O4 Na1 O4 . 1_565 164.39(11)
O3 Na1 O4 2_564 1_565 119.75(9)
O2 Na1 O5 4_464 1_565 90.44(10)
O1 Na1 O5 . 1_565 100.01(11)
O3 Na1 O5 . 1_565 72.41(9)
O5 Na1 O5 2_564 1_565 118.54(5)
O4 Na1 O5 . 1_565 119.26(8)
O3 Na1 O5 2_564 1_565 166.77(9)
O4 Na1 O5 1_565 1_565 47.03(7)
O2 Na1 N2 4_464 2_564 90.46(9)
O1 Na1 N2 . 2_564 76.69(10)
O3 Na1 N2 . 2_564 144.98(8)
O5 Na1 N2 2_564 2_564 23.98(7)
O4 Na1 N2 . 2_564 97.21(7)
O3 Na1 N2 2_564 2_564 24.32(7)
O4 Na1 N2 1_565 2_564 95.59(7)
O5 Na1 N2 1_565 2_564 142.50(8)
O2 Na1 N2 4_464 . 98.50(8)
O1 Na1 N2 . . 87.98(8)
O3 Na1 N2 . . 24.09(8)
O5 Na1 N2 2_564 . 144.75(8)
O4 Na1 N2 . . 24.04(7)
O3 Na1 N2 2_564 . 97.47(9)
O4 Na1 N2 1_565 . 142.52(8)
O5 Na1 N2 1_565 . 95.68(8)
N2 Na1 N2 2_564 . 121.21(6)
C1 O1 Na1 . . 130.9(2)
C1 O2 Na1 . 4_565 129.23(18)
N2 O3 Na1 . . 97.05(19)
N2 O3 Na1 . 2_565 94.43(19)
Na1 O3 Na1 . 2_565 166.09(13)
N2 O4 Na1 . . 95.64(16)
N2 O4 Na1 . 1_545 96.62(17)
Na1 O4 Na1 . 1_545 164.39(11)
N2 O5 Na1 . 2_565 96.66(19)
N2 O5 Na1 . 1_545 94.32(18)
Na1 O5 Na1 2_565 1_545 165.96(11)
C2 N1 H1A . . 109.5
C2 N1 H1B . . 109.5
H1A N1 H1B . . 109.5
C2 N1 H1C . . 109.5
H1A N1 H1C . . 109.5
H1B N1 H1C . . 109.5
O5 N2 O4 . . 120.5(2)
O5 N2 O3 . . 120.4(3)
O4 N2 O3 . . 119.0(3)
O5 N2 Na1 . 2_565 59.36(17)
O4 N2 Na1 . 2_565 176.7(2)
O3 N2 Na1 . 2_565 61.25(17)
O5 N2 Na1 . . 177.1(2)
O4 N2 Na1 . . 60.32(15)
O3 N2 Na1 . . 58.86(17)
Na1 N2 Na1 2_565 . 119.64(7)
O1 C1 O2 . . 126.0(3)
O1 C1 C2 . . 117.7(3)
O2 C1 C2 . . 116.2(3)
N1 C2 C1 . . 111.9(3)
N1 C2 H2A . . 109.2
C1 C2 H2A . . 109.2
N1 C2 H2B . . 109.2
C1 C2 H2B . . 109.2
H2A C2 H2B . . 107.9

loop_
_geom_bond_atom_site_label_1
_geom_bond_atom_site_label_2
_geom_bond_site_symmetry_2
_geom_bond_distance
_geom_bond_publ_flag
Na1 O1 . 2.410(3) y
Na1 O2 4_464 2.324(3) y
Na1 O3 . 2.615(3) y
Na1 O3 2_564 2.655(3) y
Na1 O4 . 2.647(3) y
Na1 O4 1_565 2.669(3) y
Na1 O5 1_565 2.719(3) y
Na1 O5 2_564 2.615(3) y
Na1 N2 2_564 3.019(3) ?
Na1 N2 . 3.032(3) ?
O1 C1 . 1.242(4) ?
O2 C1 . 1.247(4) ?
O2 Na1 4_565 2.324(3) ?
O3 N2 . 1.247(3) ?
O3 Na1 2_565 2.655(3) ?
O4 N2 . 1.241(4) ?
O4 Na1 1_545 2.669(3) ?
O5 N2 . 1.235(4) ?
O5 Na1 2_565 2.615(3) ?
O5 Na1 1_545 2.719(3) ?
N1 C2 . 1.480(4) ?
N1 H1A . .8900 ?
N1 H1B . .8900 ?
N1 H1C . .8900 ?
N2 Na1 2_565 3.019(3) ?
C1 C2 . 1.520(4) ?
C2 H2A . .9700 ?
C2 H2B . .9700 ?

loop_
_geom_hbond_atom_site_label_D
_geom_hbond_atom_site_label_H
_geom_hbond_atom_site_label_A
_geom_hbond_site_symmetry_A
_geom_hbond_distance_DH
_geom_hbond_distance_HA
_geom_hbond_distance_DA
_geom_hbond_angle_DHA
_geom_hbond_publ_flag
N1 H1A O1 1_545 .89 2.03 2.789(4) 142 y
N1 H1B O2 2_564 .89 1.97 2.780(3) 151 y
C2 H2A O4 4_555 .97 2.54 3.256(4) 131 y
N1 H1C O4 . .89 2.06 2.893(4) 155 y

loop_
_geom_torsion_atom_site_label_1
_geom_torsion_atom_site_label_2
_geom_torsion_atom_site_label_3
_geom_torsion_atom_site_label_4
_geom_torsion
O1 C1 C2 N1 6.7(4)
O2 C1 C2 N1 -175.2(3)
